data_2100196
loop_
_publ_author_name
'Stride, J.A.'

_publ_section_title
;
 Determination of the low-temperature structure of hexamethylbenzene
;
_journal_issue 2
_journal_name_full 'Acta Crystallographica Section B'
_journal_page_first 200
_journal_page_last 206
_journal_paper_doi 10.1107/S0108768104034007
_journal_volume 61
_journal_year 2005
_chemical_formula_moiety C6(CD3)6
_chemical_formula_sum 'C12 D18'
_chemical_formula_weight 180.38
_chemical_name_common d-hexamethylbenzene
_chemical_name_systematic 1,2,3,4,5,6-hexadeuteromethylbenzene
_space_group_IT_number 2
_symmetry_cell_setting triclinic
_symmetry_space_group_name_Hall '-P 1'
_symmetry_space_group_name_H-M 'P -1'
_audit_creation_method 'from EXP file using GSAS2CIF'
_cell_angle_alpha 103.816(12)
_cell_angle_beta 98.460(12)
_cell_angle_gamma 100.057(11)
_cell_formula_units_Z 1
_cell_length_a 5.2360(8)
_cell_length_b 6.1845(8)
_cell_length_c 7.9520(10)
_cell_volume 241.36(6)
_computing_structure_refinement GSAS
_diffrn_ambient_temperature 140
_diffrn_radiation_type 'monchromatic beam'
_diffrn_radiation_wavelength 1.594
_exptl_absorpt_process_details
;   GSAS Absorption/surface roughness correction: function number 0
 No correction is applied.
;
_refine_ls_goodness_of_fit_all 2.72
_refine_ls_matrix_type full
_refine_ls_number_parameters 9
_refine_ls_number_restraints 0
_refine_ls_shift/su_max 0.07
_refine_ls_shift/su_mean 0.02
_reflns_number_total 950
_cod_data_source_file lc5016.cif
_cod_data_source_block HMB_publ
_cod_depositor_comments
;
The following automatic conversions were performed:
'_geom_bond_publ_flag' value 'N' changed to 'n' according to
'/home/saulius/struct/CIF-dictionaries/cif_core.dic' dictionary named
'cif_core.dic' version 2.4.1 from 2010-06-29 (54 times).

Automatic conversion script
Id: cif_fix_enum 1527 2010-12-29 10:47:43Z saulius 

The following automatic conversions were performed:

'_geom_bond_publ_flag' value 'N' changed to 'n' according to
/home/saulius/struct/CIF-dictionaries/cif_core.dic dictionary named
'cif_core.dic' version 2.4.1 from 2010-06-29 (54
times).

'_geom_angle_publ_flag' value 'N' changed to 'n' according
to /home/saulius/struct/CIF-dictionaries/cif_core.dic dictionary
named 'cif_core.dic' version 2.4.1 from 2010-06-29 (27 times).

Automatic conversion script
Id: cif_fix_values 1715 2011-07-08 13:25:40Z adriana 
;
_cod_database_code 2100196

loop_
_symmetry_equiv_pos_site_id
_symmetry_equiv_pos_as_xyz
1 +x,+y,+z
-1 -x,-y,-z

loop_
_atom_site_label
_atom_site_fract_x
_atom_site_fract_y
_atom_site_fract_z
_atom_site_U_iso_or_equiv
_atom_site_thermal_displace_type
_atom_site_occupancy
_atom_site_type_symbol
C1 -0.56464 -0.61622 0.31929 0.00703 Uiso 1.0 C
C2 -0.67816 -0.43311 0.38692 0.02147 Uiso 1.0 C
C3 -0.61462 -0.31543 0.56751 0.0305 Uiso 1.0 C
C4 -0.64705 -0.74811 0.12358 0.01857 Uiso 1.0 C
C5 -0.87358 -0.35454 0.26333 0.01904 Uiso 1.0 C
C6 -0.75282 -0.1249 0.63785 0.03363 Uiso 1.0 C
D7 -0.50743 -0.68752 0.05756 0.03729 Uiso 1.0 D
D8 -0.82479 -0.70309 0.06974 0.11386 Uiso 1.0 D
D9 -0.68162 -0.92296 0.11284 0.07042 Uiso 1.0 D
D10 -0.86959 -0.17877 0.31978 0.11099 Uiso 1.0 D
D11 -0.06306 -0.4407 0.25243 0.06375 Uiso 1.0 D
D12 -0.81648 -0.3789 0.1412 0.06264 Uiso 1.0 D
D13 -0.95271 -0.17761 0.57953 0.07353 Uiso 1.0 D
D14 -0.64922 0.02753 0.62018 0.04368 Uiso 1.0 D
D15 -0.71106 -0.07869 0.77974 0.04463 Uiso 1.0 D

loop_
_atom_type_symbol
_atom_type_scat_source
C International_Tables_Vol_C
D International_Tables_Vol_C

loop_
_geom_angle_atom_site_label_1
_geom_angle_atom_site_label_2
_geom_angle_atom_site_label_3
_geom_angle_site_symmetry_1
_geom_angle_site_symmetry_3
_geom_angle
_geom_angle_publ_flag
C2 C1 C3 1_555 -1_446 119.673(11) n
C2 C1 C4 1_555 1_555 120.205(10) n
C3 C1 C4 -1_446 1_555 120.056(10) n
C1 C2 C3 1_555 1_555 121.372(10) n
C1 C2 C5 1_555 1_555 120.182(11) n
C3 C2 C5 1_555 1_555 118.441(10) n
C1 C3 C2 -1_446 1_555 118.954(10) n
C1 C3 C6 -1_446 1_555 121.115(10) n
C2 C3 C6 1_555 1_555 119.847(10) n
C1 C4 D7 1_555 1_555 108.440(13) n
C1 C4 D8 1_555 1_555 107.995(12) n
C1 C4 D9 1_555 1_555 108.967(13) n
D7 C4 D8 1_555 1_555 104.555(11) n
D7 C4 D9 1_555 1_555 116.201(10) n
D8 C4 D9 1_555 1_555 110.352(12) n
C2 C5 D10 1_555 1_555 108.938(13) n
C2 C5 D11 1_555 1_455 110.885(11) n
C2 C5 D12 1_555 1_555 108.120(10) n
D10 C5 D11 1_555 1_455 106.135(13) n
D10 C5 D12 1_555 1_555 110.962(11) n
D11 C5 D12 1_455 1_555 111.782(13) n
C3 C6 D13 1_555 1_555 108.318(13) n
C3 C6 D14 1_555 1_555 108.172(11) n
C3 C6 D15 1_555 1_555 109.511(11) n
D13 C6 D14 1_555 1_555 117.010(11) n
D13 C6 D15 1_555 1_555 115.003(12) n
D14 C6 D15 1_555 1_555 98.309(14) n

loop_
_geom_bond_atom_site_label_1
_geom_bond_atom_site_label_2
_geom_bond_site_symmetry_1
_geom_bond_site_symmetry_2
_geom_bond_distance
_geom_bond_publ_flag
C1 C2 . 1_555 1.40118(19) n
C1 C3 . -1_446 1.39345(19) n
C1 C4 . 1_555 1.5319(3) n
C1 D7 . 1_555 2.0993(3) n
C2 C1 . 1_555 1.40118(19) n
C2 C3 . 1_555 1.4065(2) n
C2 C5 . 1_555 1.5346(2) n
C3 C1 . -1_446 1.39345(19) n
C3 C2 . 1_555 1.4065(2) n
C3 C6 . 1_555 1.5255(2) n
C3 D13 . 1_555 2.0994(3) n
C4 C1 . 1_555 1.5319(3) n
C4 D7 . 1_555 1.03040(14) n
C4 D8 . 1_555 1.07568(15) n
C4 D9 . 1_555 1.04518(15) n
C5 C2 . 1_555 1.5346(2) n
C5 D10 . 1_555 1.06765(16) n
C5 D11 . 1_455 1.02167(16) n
C5 D12 . 1_555 1.04237(14) n
C6 C3 . 1_555 1.5255(2) n
C6 D13 . 1_555 1.04051(18) n
C6 D14 . 1_555 1.05350(15) n
C6 D15 . 1_555 1.07429(16) n
D7 C1 . 1_555 2.0993(3) n
D7 C4 . 1_555 1.03040(14) n
D7 D8 . 1_555 1.6661(2) n
D7 D9 . 1_555 1.7621(2) n
D8 C4 . 1_555 1.07568(15) n
D8 D7 . 1_555 1.6661(2) n
D8 D9 . 1_555 1.7411(2) n
D8 D12 . 1_555 1.9398(3) n
D9 C4 . 1_555 1.04518(15) n
D9 D7 . 1_555 1.7621(2) n
D9 D8 . 1_555 1.7411(2) n
D10 C5 . 1_555 1.06765(16) n
D10 D11 . 1_455 1.6703(3) n
D10 D12 . 1_555 1.7386(3) n
D11 C5 . 1_655 1.02167(16) n
D11 D10 . 1_655 1.6703(3) n
D11 D12 . 1_655 1.7090(2) n
D12 C5 . 1_555 1.04237(14) n
D12 D8 . 1_555 1.9398(3) n
D12 D10 . 1_555 1.7386(3) n
D12 D11 . 1_455 1.7090(2) n
D13 C3 . 1_555 2.0994(3) n
D13 C6 . 1_555 1.04051(18) n
D13 D14 . 1_555 1.7855(3) n
D13 D15 . 1_555 1.7837(3) n
D14 C6 . 1_555 1.05350(15) n
D14 D13 . 1_555 1.7855(3) n
D14 D15 . 1_555 1.6097(2) n
D15 C6 . 1_555 1.07429(16) n
D15 D13 . 1_555 1.7837(3) n
D15 D14 . 1_555 1.6097(2) n
